data_7112674
loop_
_publ_author_name
'Mock, Michael T.'
'Chen, Shentan'
'Rousseau, Roger'
'O'Hagan, Molly J'
'Dougherty, William G.'
'Kassel, W. Scott'
'DuBois, Daniel L.'
'Bullock, R. Morris'

_publ_section_title
;
 A rare terminal dinitrogen complex of chromium.
;
_journal_issue 44
_journal_name_full 'Chemical communications (Cambridge, England)'
_journal_page_first 12212
_journal_page_last 12214
_journal_paper_doi 10.1039/c1cc15430c
_journal_volume 47
_journal_year 2011
_chemical_formula_sum 'C32 H35 Cl3 Cr N3 P2'
_chemical_formula_weight 681.92
_chemical_name_systematic
;
?
;
_space_group_IT_number 14
_symmetry_cell_setting monoclinic
_symmetry_space_group_name_Hall '-P 2ybc'
_symmetry_space_group_name_H-M 'P 1 21/c 1'
_atom_sites_solution_hydrogens geom
_atom_sites_solution_primary direct
_atom_sites_solution_secondary difmap
_audit_creation_method SHELXL-97
_cell_angle_alpha 90.00
_cell_angle_beta 112.137(10)
_cell_angle_gamma 90.00
_cell_formula_units_Z 4
_cell_length_a 11.801(3)
_cell_length_b 19.066(5)
_cell_length_c 15.474(4)
_cell_measurement_reflns_used 5497
_cell_measurement_temperature 100(2)
_cell_measurement_theta_max 27.96
_cell_measurement_theta_min 2.95
_cell_volume 3225.0(15)
_computing_cell_refinement 'Bruker SAINT'
_computing_data_collection 'Bruker APEX2'
_computing_data_reduction 'Bruker SAINT'
_computing_molecular_graphics 'Bruker SHELXTL'
_computing_publication_material 'Bruker SHELXTL'
_computing_structure_refinement 'SHELXL-97 (Sheldrick, 2008)'
_computing_structure_solution 'SHELXS-97 (Sheldrick, 2008)'
_diffrn_ambient_temperature 100(2)
_diffrn_measured_fraction_theta_full 1.000
_diffrn_measured_fraction_theta_max 0.987
_diffrn_measurement_device_type 'Bruker APEX-II CCD'
_diffrn_measurement_method '\f and \w scans'
_diffrn_radiation_monochromator graphite
_diffrn_radiation_source 'fine-focus sealed tube'
_diffrn_radiation_type MoK\a
_diffrn_radiation_wavelength 0.71073
_diffrn_reflns_av_R_equivalents 0.1499
_diffrn_reflns_av_sigmaI/netI 0.2168
_diffrn_reflns_limit_h_max 18
_diffrn_reflns_limit_h_min -18
_diffrn_reflns_limit_k_max 29
_diffrn_reflns_limit_k_min -29
_diffrn_reflns_limit_l_max 23
_diffrn_reflns_limit_l_min -22
_diffrn_reflns_number 49453
_diffrn_reflns_theta_full 25.00
_diffrn_reflns_theta_max 33.43
_diffrn_reflns_theta_min 1.78
_exptl_absorpt_coefficient_mu 0.730
_exptl_absorpt_correction_T_max 0.9927
_exptl_absorpt_correction_T_min 0.8678
_exptl_absorpt_correction_type multi-scan
_exptl_absorpt_process_details SADABS
_exptl_crystal_colour blue
_exptl_crystal_density_diffrn 1.405
_exptl_crystal_density_method 'not measured'
_exptl_crystal_description needle
_exptl_crystal_F_000 1412
_exptl_crystal_size_max 0.20
_exptl_crystal_size_mid 0.02
_exptl_crystal_size_min 0.01
_refine_diff_density_max 0.621
_refine_diff_density_min -0.820
_refine_diff_density_rms 0.132
_refine_ls_extinction_method none
_refine_ls_goodness_of_fit_ref 1.015
_refine_ls_hydrogen_treatment constr
_refine_ls_matrix_type full
_refine_ls_number_parameters 371
_refine_ls_number_reflns 12404
_refine_ls_number_restraints 0
_refine_ls_restrained_S_all 1.015
_refine_ls_R_factor_all 0.1973
_refine_ls_R_factor_gt 0.0675
_refine_ls_shift/su_max 0.001
_refine_ls_shift/su_mean 0.000
_refine_ls_structure_factor_coef Fsqd
_refine_ls_weighting_details 'calc w=1/[\s^2^(Fo^2^)+(0.0170P)^2^] where P=(Fo^2^+2Fc^2^)/3'
_refine_ls_weighting_scheme calc
_refine_ls_wR_factor_gt 0.0782
_refine_ls_wR_factor_ref 0.0996
_reflns_number_gt 5526
_reflns_number_total 12404
_reflns_threshold_expression >2sigma(I)
_cod_data_source_file c1cc15430c.txt
_cod_data_source_block pnl078
_cod_depositor_comments
;
The following automatic conversions were performed:

'_symmetry_cell_setting' value 'Monoclinic' changed to 'monoclinic'
according to
/usr/data/users/saulius/automatic-downloads/retrospective/RSC/lib/dictionaries/cif_core.dic
dictionary named 'cif_core.dic' version 2.4.2 from 2011-04-26.

Automatic conversion script
Id: cif_fix_values 2281 2013-09-26 08:29:07Z andrius 
;
_cod_original_cell_volume 3224.8(14)
_cod_original_sg_symbol_H-M P2(1)/c
_cod_database_code 7112674

loop_
_symmetry_equiv_pos_as_xyz
'x, y, z'
'-x, y+1/2, -z+1/2'
'-x, -y, -z'
'x, -y-1/2, z-1/2'

loop_
_atom_site_label
_atom_site_type_symbol
_atom_site_fract_x
_atom_site_fract_y
_atom_site_fract_z
_atom_site_U_iso_or_equiv
_atom_site_adp_type
_atom_site_occupancy
_atom_site_symmetry_multiplicity
_atom_site_calc_flag
_atom_site_refinement_flags
Cr1 Cr 0.45605(4) 0.28887(2) 1.07858(3) 0.01379(11) Uani 1 1 d .
Cl1 Cl 0.35457(7) 0.18500(3) 1.07668(4) 0.02124(18) Uani 1 1 d .
Cl2 Cl 0.57538(7) 0.28566(3) 1.23565(4) 0.01774(16) Uani 1 1 d .
Cl3 Cl 0.31227(7) 0.37122(4) 1.07345(5) 0.02323(18) Uani 1 1 d .
N1 N 0.6019(2) 0.23659(10) 1.04598(13) 0.0121(5) Uani 1 1 d .
N2 N 0.5503(2) 0.37262(10) 0.87517(13) 0.0125(5) Uani 1 1 d .
P1 P 0.39944(7) 0.28086(4) 0.91304(4) 0.01338(17) Uani 1 1 d .
P2 P 0.59498(7) 0.37420(3) 1.06155(4) 0.01261(17) Uani 1 1 d .
C1 C 0.2565(3) 0.19750(13) 0.76259(17) 0.0181(7) Uani 1 1 d .
H1A H 0.3252 0.1956 0.7448 0.022 Uiso 1 1 calc R
C2 C 0.1481(3) 0.16282(14) 0.71046(19) 0.0220(7) Uani 1 1 d .
H2A H 0.1431 0.1369 0.6567 0.026 Uiso 1 1 calc R
C3 C 0.0476(3) 0.16569(14) 0.7362(2) 0.0226(8) Uani 1 1 d .
H3A H -0.0252 0.1413 0.7004 0.027 Uiso 1 1 calc R
C4 C 0.0527(3) 0.20380(13) 0.81340(18) 0.0204(7) Uani 1 1 d .
H4A H -0.0165 0.2062 0.8305 0.024 Uiso 1 1 calc R
C5 C 0.1607(3) 0.23879(13) 0.86626(18) 0.0176(7) Uani 1 1 d .
H5A H 0.1646 0.2652 0.9194 0.021 Uiso 1 1 calc R
C6 C 0.2618(3) 0.23519(13) 0.84181(17) 0.0145(6) Uani 1 1 d .
C7 C 0.5339(3) 0.22391(12) 0.94308(16) 0.0142(6) Uani 1 1 d .
H7A H 0.5095 0.1741 0.9307 0.017 Uiso 1 1 calc R
H7B H 0.5847 0.2369 0.9072 0.017 Uiso 1 1 calc R
C8 C 0.6682(3) 0.17142(13) 1.09363(17) 0.0164(7) Uani 1 1 d .
H8A H 0.6922 0.1765 1.1619 0.020 Uiso 1 1 calc R
H8B H 0.6122 0.1308 1.0731 0.020 Uiso 1 1 calc R
C9 C 0.8959(3) 0.17350(13) 1.13863(19) 0.0206(7) Uani 1 1 d .
H9A H 0.9033 0.1872 1.1996 0.025 Uiso 1 1 calc R
C10 C 0.9993(3) 0.17013(14) 1.1179(2) 0.0243(8) Uani 1 1 d .
H10A H 1.0767 0.1816 1.1644 0.029 Uiso 1 1 calc R
C11 C 0.9915(3) 0.15021(14) 1.0300(2) 0.0240(7) Uani 1 1 d .
H11A H 1.0623 0.1497 1.0148 0.029 Uiso 1 1 calc R
C12 C 0.8786(3) 0.13097(14) 0.9644(2) 0.0220(7) Uani 1 1 d .
H12A H 0.8726 0.1153 0.9046 0.026 Uiso 1 1 calc R
C13 C 0.7744(3) 0.13438(13) 0.98502(18) 0.0183(7) Uani 1 1 d .
H13A H 0.6978 0.1210 0.9392 0.022 Uiso 1 1 calc R
C14 C 0.7804(3) 0.15739(12) 1.07265(18) 0.0158(7) Uani 1 1 d .
C15 C 0.6900(3) 0.29705(12) 1.06519(17) 0.0146(6) Uani 1 1 d .
H15A H 0.7260 0.3002 1.0169 0.017 Uiso 1 1 calc R
H15B H 0.7568 0.2922 1.1272 0.017 Uiso 1 1 calc R
C16 C 0.6319(3) 0.45143(13) 1.22108(17) 0.0169(7) Uani 1 1 d .
H16A H 0.5557 0.4323 1.2170 0.020 Uiso 1 1 calc R
C17 C 0.6959(3) 0.49558(13) 1.29468(17) 0.0202(8) Uani 1 1 d .
H17A H 0.6642 0.5066 1.3411 0.024 Uiso 1 1 calc R
C18 C 0.8065(3) 0.52339(14) 1.29955(19) 0.0226(8) Uani 1 1 d .
H18A H 0.8514 0.5529 1.3504 0.027 Uiso 1 1 calc R
C19 C 0.8528(3) 0.50900(14) 1.23186(19) 0.0241(8) Uani 1 1 d .
H19A H 0.9280 0.5291 1.2354 0.029 Uiso 1 1 calc R
C20 C 0.7878(3) 0.46469(13) 1.15831(18) 0.0190(7) Uani 1 1 d .
H20A H 0.8189 0.4548 1.1112 0.023 Uiso 1 1 calc R
C21 C 0.6785(3) 0.43490(13) 1.15318(17) 0.0146(6) Uani 1 1 d .
C22 C 0.5754(3) 0.42065(13) 0.95337(16) 0.0162(7) Uani 1 1 d .
H22A H 0.5069 0.4543 0.9391 0.019 Uiso 1 1 calc R
H22B H 0.6506 0.4476 0.9620 0.019 Uiso 1 1 calc R
C23 C 0.5939(3) 0.39918(13) 0.80362(17) 0.0135(6) Uani 1 1 d .
H23A H 0.5588 0.4463 0.7829 0.016 Uiso 1 1 calc R
H23B H 0.5656 0.3676 0.7488 0.016 Uiso 1 1 calc R
C24 C 0.7911(3) 0.46654(14) 0.84370(18) 0.0202(7) Uani 1 1 d .
H24A H 0.7444 0.5075 0.8187 0.024 Uiso 1 1 calc R
C25 C 0.9172(3) 0.47071(15) 0.8817(2) 0.0275(8) Uani 1 1 d .
H25A H 0.9560 0.5144 0.8822 0.033 Uiso 1 1 calc R
C26 C 0.9876(3) 0.41207(15) 0.9190(2) 0.0270(8) Uani 1 1 d .
H26A H 1.0744 0.4151 0.9453 0.032 Uiso 1 1 calc R
C27 C 0.9288(3) 0.34849(15) 0.91725(18) 0.0231(7) Uani 1 1 d .
H27A H 0.9756 0.3078 0.9434 0.028 Uiso 1 1 calc R
C28 C 0.8030(3) 0.34439(14) 0.87769(17) 0.0170(7) Uani 1 1 d .
H28A H 0.7642 0.3004 0.8751 0.020 Uiso 1 1 calc R
C29 C 0.7317(3) 0.40363(13) 0.84143(17) 0.0147(6) Uani 1 1 d .
C30 C 0.4235(3) 0.34809(13) 0.83748(17) 0.0164(7) Uani 1 1 d .
H30A H 0.4042 0.3285 0.7743 0.020 Uiso 1 1 calc R
H30B H 0.3678 0.3881 0.8322 0.020 Uiso 1 1 calc R
N3 N 0.4718(3) 0.04017(16) 0.8863(2) 0.0471(9) Uani 1 1 d .
C31 C 0.2675(3) 0.03731(16) 0.9114(2) 0.0367(10) Uani 1 1 d .
H31A H 0.2345 0.0850 0.9058 0.055 Uiso 1 1 calc R
H31B H 0.2815 0.0189 0.9738 0.055 Uiso 1 1 calc R
H31C H 0.2090 0.0071 0.8643 0.055 Uiso 1 1 calc R
C32 C 0.3826(4) 0.03857(17) 0.8973(2) 0.0318(9) Uani 1 1 d .

loop_
_atom_site_aniso_label
_atom_site_aniso_U_11
_atom_site_aniso_U_22
_atom_site_aniso_U_33
_atom_site_aniso_U_23
_atom_site_aniso_U_13
_atom_site_aniso_U_12
Cr1 0.0157(3) 0.0152(2) 0.01148(19) 0.00118(18) 0.00625(19) 0.0012(2)
Cl1 0.0237(4) 0.0209(4) 0.0186(3) 0.0026(3) 0.0073(3) -0.0054(3)
Cl2 0.0250(4) 0.0169(3) 0.0114(3) 0.0016(3) 0.0070(3) 0.0009(3)
Cl3 0.0231(4) 0.0270(4) 0.0222(4) 0.0034(3) 0.0115(3) 0.0094(3)
N1 0.0139(13) 0.0124(11) 0.0096(10) 0.0003(8) 0.0039(9) 0.0002(10)
N2 0.0127(13) 0.0137(11) 0.0121(10) 0.0008(9) 0.0057(10) -0.0010(10)
P1 0.0142(4) 0.0145(3) 0.0123(3) 0.0002(3) 0.0061(3) -0.0002(3)
P2 0.0146(4) 0.0120(3) 0.0117(3) -0.0006(3) 0.0055(3) 0.0012(3)
C1 0.0154(17) 0.0185(15) 0.0209(14) -0.0021(11) 0.0075(13) -0.0057(12)
C2 0.0223(19) 0.0190(15) 0.0247(16) -0.0063(12) 0.0089(14) -0.0012(14)
C3 0.0179(19) 0.0181(15) 0.0303(17) -0.0026(12) 0.0072(15) -0.0048(14)
C4 0.0151(17) 0.0233(16) 0.0249(15) 0.0045(12) 0.0098(13) 0.0011(13)
C5 0.0187(18) 0.0190(14) 0.0154(13) 0.0022(11) 0.0068(13) 0.0020(13)
C6 0.0159(17) 0.0138(13) 0.0150(13) 0.0023(10) 0.0072(12) 0.0017(12)
C7 0.0155(17) 0.0131(13) 0.0118(12) -0.0010(10) 0.0026(12) 0.0003(12)
C8 0.0232(18) 0.0130(13) 0.0124(13) 0.0027(10) 0.0061(12) 0.0040(13)
C9 0.023(2) 0.0160(14) 0.0190(14) -0.0026(11) 0.0039(14) 0.0050(14)
C10 0.0154(18) 0.0208(16) 0.0324(17) -0.0005(13) 0.0041(15) 0.0037(14)
C11 0.0226(19) 0.0182(15) 0.0356(18) 0.0019(13) 0.0160(15) 0.0046(14)
C12 0.027(2) 0.0176(14) 0.0232(15) 0.0008(12) 0.0107(14) 0.0038(15)
C13 0.0183(18) 0.0140(14) 0.0198(14) -0.0005(11) 0.0041(13) -0.0005(13)
C14 0.0202(18) 0.0077(12) 0.0180(14) 0.0009(10) 0.0053(13) 0.0029(12)
C15 0.0165(16) 0.0162(14) 0.0111(12) 0.0008(10) 0.0054(11) 0.0005(12)
C16 0.0204(18) 0.0106(13) 0.0200(14) 0.0008(11) 0.0080(13) -0.0005(12)
C17 0.034(2) 0.0126(14) 0.0131(13) 0.0004(10) 0.0082(13) 0.0027(14)
C18 0.031(2) 0.0144(14) 0.0182(14) -0.0023(11) 0.0042(14) -0.0021(14)
C19 0.0197(19) 0.0207(15) 0.0272(16) 0.0012(12) 0.0034(14) -0.0049(14)
C20 0.0202(18) 0.0188(14) 0.0189(14) 0.0009(11) 0.0084(13) 0.0013(13)
C21 0.0135(16) 0.0132(13) 0.0145(13) -0.0011(10) 0.0025(12) 0.0001(12)
C22 0.0226(18) 0.0130(13) 0.0145(13) -0.0018(10) 0.0086(12) 0.0006(12)
C23 0.0155(16) 0.0140(13) 0.0138(12) 0.0006(10) 0.0085(12) 0.0003(12)
C24 0.0201(18) 0.0191(15) 0.0218(15) -0.0008(11) 0.0083(14) 0.0000(13)
C25 0.0208(19) 0.0229(16) 0.0387(18) 0.0002(14) 0.0112(16) -0.0057(15)
C26 0.0130(18) 0.0336(18) 0.0344(17) -0.0010(14) 0.0088(15) 0.0019(15)
C27 0.0233(19) 0.0262(16) 0.0227(15) 0.0011(12) 0.0121(14) 0.0075(14)
C28 0.0190(18) 0.0159(14) 0.0182(14) -0.0031(11) 0.0095(13) 0.0017(13)
C29 0.0162(17) 0.0164(13) 0.0124(12) -0.0033(10) 0.0065(12) -0.0007(12)
C30 0.0159(17) 0.0199(14) 0.0123(13) 0.0026(10) 0.0039(12) 0.0002(13)
N3 0.046(2) 0.0397(19) 0.054(2) -0.0070(14) 0.017(2) -0.0029(19)
C31 0.046(3) 0.0250(18) 0.0356(19) 0.0001(14) 0.0120(19) -0.0019(18)
C32 0.039(3) 0.0215(17) 0.0305(19) -0.0029(13) 0.008(2) -0.0003(19)

loop_
_atom_type_symbol
_atom_type_description
_atom_type_scat_dispersion_real
_atom_type_scat_dispersion_imag
_atom_type_scat_source
C C 0.0033 0.0016 'International Tables Vol C Tables 4.2.6.8 and 6.1.1.4'
H H 0.0000 0.0000 'International Tables Vol C Tables 4.2.6.8 and 6.1.1.4'
N N 0.0061 0.0033 'International Tables Vol C Tables 4.2.6.8 and 6.1.1.4'
P P 0.1023 0.0942 'International Tables Vol C Tables 4.2.6.8 and 6.1.1.4'
Cl Cl 0.1484 0.1585 'International Tables Vol C Tables 4.2.6.8 and 6.1.1.4'
Cr Cr 0.3209 0.6236 'International Tables Vol C Tables 4.2.6.8 and 6.1.1.4'

loop_
_geom_angle_atom_site_label_1
_geom_angle_atom_site_label_2
_geom_angle_atom_site_label_3
_geom_angle
N1 Cr1 Cl3 158.96(6)
N1 Cr1 Cl2 90.56(6)
Cl3 Cr1 Cl2 101.82(3)
N1 Cr1 Cl1 93.17(6)
Cl3 Cr1 Cl1 102.33(4)
Cl2 Cr1 Cl1 95.65(3)
N1 Cr1 P2 69.88(6)
Cl3 Cr1 P2 93.41(4)
Cl2 Cr1 P2 87.85(3)
Cl1 Cr1 P2 162.77(4)
N1 Cr1 P1 69.76(5)
Cl3 Cr1 P1 95.86(3)
Cl2 Cr1 P1 159.86(4)
Cl1 Cr1 P1 89.85(3)
P2 Cr1 P1 81.51(3)
C8 N1 C7 110.88(18)
C8 N1 C15 110.0(2)
C7 N1 C15 112.6(2)
C8 N1 Cr1 124.59(17)
C7 N1 Cr1 99.39(15)
C15 N1 Cr1 98.58(15)
C22 N2 C30 112.9(2)
C22 N2 C23 112.9(2)
C30 N2 C23 113.84(19)
C6 P1 C30 105.58(12)
C6 P1 C7 111.28(12)
C30 P1 C7 104.43(14)
C6 P1 Cr1 120.50(10)
C30 P1 Cr1 126.24(9)
C7 P1 Cr1 84.30(8)
C21 P2 C22 104.55(12)
C21 P2 C15 110.02(12)
C22 P2 C15 106.31(13)
C21 P2 Cr1 122.85(11)
C22 P2 Cr1 125.02(9)
C15 P2 Cr1 83.57(10)
C2 C1 C6 118.6(3)
C3 C2 C1 120.8(3)
C4 C3 C2 120.4(3)
C3 C4 C5 119.4(3)
C6 C5 C4 120.4(3)
C5 C6 C1 120.4(3)
C5 C6 P1 118.7(2)
C1 C6 P1 121.0(2)
N1 C7 P1 103.79(17)
C14 C8 N1 112.3(2)
C10 C9 C14 121.8(3)
C9 C10 C11 120.4(3)
C10 C11 C12 118.9(3)
C13 C12 C11 120.8(3)
C12 C13 C14 120.8(3)
C9 C14 C13 117.2(3)
C9 C14 C8 120.0(3)
C13 C14 C8 122.5(3)
N1 C15 P2 103.81(19)
C21 C16 C17 120.6(3)
C18 C17 C16 119.1(3)
C19 C18 C17 121.2(3)
C18 C19 C20 119.2(3)
C21 C20 C19 120.6(3)
C20 C21 C16 119.2(3)
C20 C21 P2 121.9(2)
C16 C21 P2 118.9(2)
N2 C22 P2 111.84(17)
N2 C23 C29 111.0(2)
C25 C24 C29 121.0(3)
C24 C25 C26 120.9(3)
C25 C26 C27 118.6(3)
C28 C27 C26 120.2(3)
C27 C28 C29 121.2(3)
C24 C29 C28 118.0(3)
C24 C29 C23 121.4(2)
C28 C29 C23 120.6(2)
N2 C30 P1 110.58(16)
N3 C32 C31 179.4(4)

loop_
_geom_bond_atom_site_label_1
_geom_bond_atom_site_label_2
_geom_bond_distance
Cr1 N1 2.206(2)
Cr1 Cl3 2.2910(10)
Cr1 Cl2 2.3053(9)
Cr1 Cl1 2.3087(9)
Cr1 P2 2.3936(10)
Cr1 P1 2.3960(10)
N1 C8 1.505(3)
N1 C7 1.508(3)
N1 C15 1.505(3)
N2 C22 1.456(3)
N2 C30 1.463(3)
N2 C23 1.475(3)
P1 C6 1.806(3)
P1 C30 1.828(3)
P1 C7 1.832(3)
P2 C21 1.808(3)
P2 C22 1.830(3)
P2 C15 1.838(3)
C1 C2 1.395(4)
C1 C6 1.402(4)
C2 C3 1.388(4)
C3 C4 1.380(4)
C4 C5 1.397(4)
C5 C6 1.383(4)
C8 C14 1.501(4)
C9 C10 1.376(4)
C9 C14 1.394(4)
C10 C11 1.382(4)
C11 C12 1.386(4)
C12 C13 1.383(4)
C13 C14 1.401(4)
C16 C21 1.394(4)
C16 C17 1.388(3)
C17 C18 1.385(4)
C18 C19 1.378(4)
C19 C20 1.392(3)
C20 C21 1.384(4)
C23 C29 1.508(4)
C24 C25 1.381(4)
C24 C29 1.383(4)
C25 C26 1.383(4)
C26 C27 1.392(4)
C27 C28 1.379(4)
C28 C29 1.394(3)
N3 C32 1.128(5)
C31 C32 1.455(5)
